data_1549045
loop_
_publ_author_name
'Nievergelt, Philipp P.'
'Babor, Martin'
'\<Cejka, Jan'
'Spingler, Bernhard'

_publ_section_title
;
 A high throughput screening method for the nano-crystallization of salts
 of organic cations.
;
_journal_issue 15
_journal_name_full 'Chemical science'
_journal_page_first 3716
_journal_page_last 3722
_journal_paper_doi 10.1039/c8sc00783g
_journal_volume 9
_journal_year 2018
_chemical_formula_moiety '2(C19 H23 Cl N5 O), C2 O4, 10(H2 O)'
_chemical_formula_sum 'C40 H66 Cl2 N10 O16'
_chemical_formula_weight 1013.92
_space_group_crystal_system monoclinic
_space_group_IT_number 15
_space_group_name_Hall '-I 2ya'
_space_group_name_H-M_alt 'I 1 2/a 1'
_symmetry_space_group_name_Hall '-I 2ya'
_symmetry_space_group_name_H-M 'I 1 2/a 1'
_atom_sites_solution_hydrogens mixed
_audit_creation_date 2017-12-06
_audit_creation_method
;
Olex2 1.2
(compiled 2017.08.10 svn.r3458 for OlexSys, GUI svn.r5381)
;
_audit_update_record
;
2017-12-07 deposited with the CCDC.
2018-03-06 downloaded from the CCDC.
;
_cell_angle_alpha 90
_cell_angle_beta 97.293(3)
_cell_angle_gamma 90
_cell_formula_units_Z 4
_cell_length_a 15.1489(4)
_cell_length_b 13.2904(4)
_cell_length_c 24.5940(8)
_cell_measurement_reflns_used 10679
_cell_measurement_temperature 159.95(10)
_cell_measurement_theta_max 76.4470
_cell_measurement_theta_min 3.2740
_cell_volume 4911.6(3)
_computing_cell_refinement 'CrysAlisPro 1.171.38.43c (Rigaku OD, 2015)'
_computing_data_collection 'CrysAlisPro 1.171.38.43c (Rigaku OD, 2015)'
_computing_data_reduction 'CrysAlisPro 1.171.38.43c (Rigaku OD, 2015)'
_computing_molecular_graphics 'Olex2 (Dolomanov et al., 2009)'
_computing_publication_material 'Olex2 (Dolomanov et al., 2009)'
_computing_structure_refinement 'ShelXL (Sheldrick, 2015)'
_computing_structure_solution 'SIR-97 (Altomare, 1999)'
_diffrn_ambient_environment N~2~
_diffrn_ambient_temperature 159.95(10)
_diffrn_detector 'CCD plate'
_diffrn_detector_area_resol_mean 10.3801
_diffrn_detector_type Atlas
_diffrn_measured_fraction_theta_full 1.000
_diffrn_measured_fraction_theta_max 0.986
_diffrn_measurement_details
;
List of Runs (angles in degrees, time in seconds):

  # Type    Start    End  Width  t~exp~   \w     \q     \k     \f   Frames
#--------------------------------------------------------------------------
  1  \w   -116.00 -18.00   1.00   15.00    --  -41.94 -37.00 -60.00   98
  2  \w     18.00 116.00   1.00   15.00    --   41.94  37.00 150.00   98
  3  \w    -33.00  66.00   1.00   15.00    --   41.94 -37.00 -30.00   99
  4  \w    -30.00  70.00   1.00   15.00    --   41.94 -57.00-150.00  100
  5  \w     86.00 178.00   1.00   60.00    --  112.00  45.00 -60.00   92
  6  \w     84.00 178.00   1.00   60.00    --  112.00  30.00  30.00   94
  7  \w     39.00 138.00   1.00   60.00    --  112.00 -45.00 -60.00   99
  8  \w     86.00 178.00   1.00   60.00    --  112.00  45.00 -90.00   92
  9  \w     86.00 178.00   1.00   60.00    --  112.00  45.00-180.00   92
 10  \w     84.00 178.00   1.00   60.00    --  112.00  30.00  60.00   94
 11  \w     40.00 141.00   1.00   60.00    --  112.00 -60.00 -59.62  101
 12  \w     40.00 141.00   1.00   60.00    --  112.00 -60.00 -89.82  101
 13  \w     36.00 140.00   1.00   60.00    --  112.00 -30.00  90.00  104
 14  \w     86.00 178.00   1.00   60.00    --  112.00  45.00 -30.00   92
 15  \w     14.00  46.00   1.00   15.00    --   41.94  58.00-119.55   32
;
_diffrn_measurement_device 'four-circle diffractometer'
_diffrn_measurement_device_type 'SuperNova, Dual, Cu at zero, Atlas'
_diffrn_measurement_method '\w scans'
_diffrn_orient_matrix_type 'CrysAlisPro convention (1999,Acta A55,543-557)'
_diffrn_orient_matrix_UB_11 -0.0135329000
_diffrn_orient_matrix_UB_12 -0.0560910000
_diffrn_orient_matrix_UB_13 0.0531340000
_diffrn_orient_matrix_UB_21 -0.1007169000
_diffrn_orient_matrix_UB_22 -0.0063449000
_diffrn_orient_matrix_UB_23 -0.0191201000
_diffrn_orient_matrix_UB_31 0.0138160000
_diffrn_orient_matrix_UB_32 -0.1013044000
_diffrn_orient_matrix_UB_33 -0.0281604000
_diffrn_radiation_monochromator mirror
_diffrn_radiation_probe x-ray
_diffrn_radiation_type CuK\a
_diffrn_radiation_wavelength 1.54184
_diffrn_reflns_av_R_equivalents 0.0336
_diffrn_reflns_av_unetI/netI 0.0231
_diffrn_reflns_Laue_measured_fraction_full 1.000
_diffrn_reflns_Laue_measured_fraction_max 0.986
_diffrn_reflns_limit_h_max 19
_diffrn_reflns_limit_h_min -19
_diffrn_reflns_limit_k_max 14
_diffrn_reflns_limit_k_min -16
_diffrn_reflns_limit_l_max 30
_diffrn_reflns_limit_l_min -30
_diffrn_reflns_number 20149
_diffrn_reflns_point_group_measured_fraction_full 1.000
_diffrn_reflns_point_group_measured_fraction_max 0.986
_diffrn_reflns_theta_full 67.684
_diffrn_reflns_theta_max 76.973
_diffrn_reflns_theta_min 3.624
_diffrn_source 'micro-focus sealed X-ray tube'
_diffrn_source_type 'SuperNova (Cu) X-ray Source'
_exptl_absorpt_coefficient_mu 1.850
_exptl_absorpt_correction_T_max 1.000
_exptl_absorpt_correction_T_min 0.783
_exptl_absorpt_correction_type gaussian
_exptl_absorpt_process_details
;
CrysAlisPro 1.171.38.43c (Rigaku Oxford Diffraction, 2015)
Numerical absorption correction based on gaussian integration over
            a multifaceted crystal model
Empirical absorption correction using spherical harmonics,
 implemented in SCALE3 ABSPACK scaling algorithm.
;
_exptl_crystal_colour colourless
_exptl_crystal_colour_primary colourless
_exptl_crystal_density_diffrn 1.371
_exptl_crystal_description needle
_exptl_crystal_F_000 2152
_exptl_crystal_size_max 0.14
_exptl_crystal_size_mid 0.07
_exptl_crystal_size_min 0.04
_refine_diff_density_max 0.241
_refine_diff_density_min -0.326
_refine_diff_density_rms 0.054
_refine_ls_extinction_method none
_refine_ls_goodness_of_fit_ref 1.070
_refine_ls_hydrogen_treatment mixed
_refine_ls_matrix_type full
_refine_ls_number_parameters 341
_refine_ls_number_reflns 5113
_refine_ls_number_restraints 7
_refine_ls_restrained_S_all 1.074
_refine_ls_R_factor_all 0.0485
_refine_ls_R_factor_gt 0.0445
_refine_ls_shift/su_max 0.001
_refine_ls_shift/su_mean 0.000
_refine_ls_structure_factor_coef Fsqd
_refine_ls_weighting_details 'w=1/[\s^2^(Fo^2^)+(0.0636P)^2^+3.9562P] where P=(Fo^2^+2Fc^2^)/3'
_refine_ls_weighting_scheme calc
_refine_ls_wR_factor_gt 0.1208
_refine_ls_wR_factor_ref 0.1250
_reflns_Friedel_coverage 0.000
_reflns_number_gt 4562
_reflns_number_total 5113
_reflns_threshold_expression 'I > 2\s(I)'
_cod_data_source_file c8sc00783g2.cif
_cod_data_source_block pn181016o_10453_b9_d3_traz_ox_4
_cod_depositor_comments 'Adding full bibliography for 1549042--1549063.cif.'
_cod_database_code 1549045
_shelx_shelxl_version_number 2014/7
_chemical_oxdiff_formula 'C40 H60 N10 O16 Cl2'
_shelx_space_group_comment
;
The symmetry employed for this shelxl refinement is uniquely defined
by the following loop, which should always be used as a source of
symmetry information in preference to the above space-group names.
They are only intended as comments.
;
_shelx_estimated_absorpt_t_max 0.930
_shelx_estimated_absorpt_t_min 0.782
_reflns_odcompleteness_completeness 99.94
_reflns_odcompleteness_iscentric 1
_reflns_odcompleteness_theta 74.33
_olex2_refinement_description
;
1. Fixed Uiso
 At 1.2 times of:
  All C(H) groups, All C(H,H) groups
 At 1.5 times of:
  All N(H) groups, All O(H) groups, All O(H,H) groups
2. Restrained distances
 O31-H31A = O31-H31B = O32-H32A = O34-H34B
 0.83 with sigma of 0.02
3. Rigid body (RIGU) restrains
 C5, C6
 with sigma for 1-2 distances of 0.004 and sigma for 1-3 distances of 0.004
4.a Secondary CH2 refined with riding coordinates:
 C11(H11A,H11B), C12(H12A,H12B), C13(H13A,H13B), C15(H15A,H15B), C16(H16A,
 H16B), C18(H18A,H18B), C19(H19A,H19B)
4.b Aromatic/amide H refined with riding coordinates:
 C4(H4), C5(H5), C6(H6), C7(H7), C21(H21), C23(H23), C24(H24), C25(H25)
;
_olex2_submission_special_instructions 'No special instructions were received'
_oxdiff_exptl_absorpt_empirical_details
;
Empirical correction (ABSPACK) includes:
- Absorption correction using spherical harmonics
- Frame scaling
;
_oxdiff_exptl_absorpt_empirical_full_max 1.636
_oxdiff_exptl_absorpt_empirical_full_min 0.707

loop_
_space_group_symop_operation_xyz
'x, y, z'
'-x+1/2, y, -z'
'x+1/2, y+1/2, z+1/2'
'-x+1, y+1/2, -z+1/2'
'-x, -y, -z'
'x-1/2, -y, z'
'-x+1/2, -y+1/2, -z+1/2'
'x, -y+1/2, z+1/2'

loop_
_atom_site_label
_atom_site_type_symbol
_atom_site_fract_x
_atom_site_fract_y
_atom_site_fract_z
_atom_site_U_iso_or_equiv
_atom_site_adp_type
_atom_site_occupancy
_atom_site_site_symmetry_order
_atom_site_calc_flag
_atom_site_refinement_flags_posn
_atom_site_refinement_flags_adp
_atom_site_refinement_flags_occupancy
C1 C 0.41420(13) 0.67145(15) 0.73979(7) 0.0397(4) Uani 1 1 d . . .
C4 C 0.52975(18) 0.82287(15) 0.84626(8) 0.0523(5) Uani 1 1 d . . .
H4 H 0.5899 0.8392 0.8588 0.063 Uiso 1 1 calc R . .
C5 C 0.4622(2) 0.85998(17) 0.87114(9) 0.0622(7) Uani 1 1 d . U .
H5 H 0.4756 0.9032 0.9018 0.075 Uiso 1 1 calc R . .
C6 C 0.3720(2) 0.8365(2) 0.85293(9) 0.0672(8) Uani 1 1 d . U .
H6 H 0.3261 0.8652 0.8710 0.081 Uiso 1 1 calc R . .
C7 C 0.35080(16) 0.7739(2) 0.81041(9) 0.0590(6) Uani 1 1 d . . .
H7 H 0.2906 0.7571 0.7982 0.071 Uiso 1 1 calc R . .
C9 C 0.50720(13) 0.75839(13) 0.80053(7) 0.0361(4) Uani 1 1 d . . .
C11 C 0.53229(14) 0.60221(14) 0.68865(7) 0.0397(4) Uani 1 1 d . . .
H11A H 0.4886 0.5485 0.6771 0.048 Uiso 1 1 calc R . .
H11B H 0.5890 0.5695 0.7034 0.048 Uiso 1 1 calc R . .
C12 C 0.54704(12) 0.66524(14) 0.63885(7) 0.0353(4) Uani 1 1 d . . .
H12A H 0.5923 0.7176 0.6500 0.042 Uiso 1 1 calc R . .
H12B H 0.5701 0.6216 0.6112 0.042 Uiso 1 1 calc R . .
C13 C 0.46141(10) 0.71534(12) 0.61335(6) 0.0281(3) Uani 1 1 d . . .
H13A H 0.4112 0.6683 0.6151 0.034 Uiso 1 1 calc R . .
H13B H 0.4504 0.7758 0.6350 0.034 Uiso 1 1 calc R . .
C15 C 0.37934(9) 0.79639(11) 0.53258(6) 0.0262(3) Uani 1 1 d . . .
H15A H 0.3728 0.8596 0.5530 0.031 Uiso 1 1 calc R . .
H15B H 0.3284 0.7522 0.5376 0.031 Uiso 1 1 calc R . .
C16 C 0.37836(10) 0.81978(12) 0.47239(7) 0.0276(3) Uani 1 1 d . . .
H16A H 0.3800 0.7561 0.4516 0.033 Uiso 1 1 calc R . .
H16B H 0.3225 0.8553 0.4588 0.033 Uiso 1 1 calc R . .
C18 C 0.53919(10) 0.83924(12) 0.48657(6) 0.0270(3) Uani 1 1 d . . .
H18A H 0.5875 0.8879 0.4827 0.032 Uiso 1 1 calc R . .
H18B H 0.5510 0.7775 0.4661 0.032 Uiso 1 1 calc R . .
C19 C 0.53968(10) 0.81355(11) 0.54666(6) 0.0262(3) Uani 1 1 d . . .
H19A H 0.5966 0.7802 0.5605 0.031 Uiso 1 1 calc R . .
H19B H 0.5352 0.8762 0.5679 0.031 Uiso 1 1 calc R . .
C20 C 0.45139(10) 0.92938(10) 0.41148(6) 0.0242(3) Uani 1 1 d . . .
C21 C 0.52961(10) 0.95005(11) 0.38843(6) 0.0264(3) Uani 1 1 d . . .
H21 H 0.5853 0.9252 0.4052 0.032 Uiso 1 1 calc R . .
C22 C 0.52481(11) 1.00717(12) 0.34085(7) 0.0294(3) Uani 1 1 d . . .
C23 C 0.44574(12) 1.04339(13) 0.31368(7) 0.0342(4) Uani 1 1 d . . .
H23 H 0.4444 1.0828 0.2814 0.041 Uiso 1 1 calc R . .
C24 C 0.36819(12) 1.01975(13) 0.33565(7) 0.0351(4) Uani 1 1 d . . .
H24 H 0.3126 1.0424 0.3176 0.042 Uiso 1 1 calc R . .
C25 C 0.37027(11) 0.96394(12) 0.38334(7) 0.0304(3) Uani 1 1 d . . .
H25 H 0.3161 0.9487 0.3973 0.036 Uiso 1 1 calc R . .
C27 C 0.44885(10) 0.49052(11) 0.49973(6) 0.0273(3) Uani 1 1 d . . .
N2 N 0.50014(10) 0.66188(11) 0.73172(6) 0.0335(3) Uani 1 1 d . . .
N3 N 0.55891(10) 0.71480(11) 0.76855(6) 0.0363(3) Uani 1 1 d . . .
N8 N 0.41933(11) 0.73497(13) 0.78501(6) 0.0405(4) Uani 1 1 d . . .
N14 N 0.46407(8) 0.74567(9) 0.55480(5) 0.0227(3) Uani 1 1 d . . .
H14 H 0.4699(14) 0.6934(17) 0.5354(9) 0.034 Uiso 1 1 d R . .
N17 N 0.45435(8) 0.88232(9) 0.46282(5) 0.0245(3) Uani 1 1 d . . .
O10 O 0.34649(10) 0.63625(15) 0.71409(6) 0.0600(4) Uani 1 1 d . . .
O28 O 0.40324(8) 0.56564(9) 0.50923(6) 0.0401(3) Uani 1 1 d . . .
O29 O 0.42088(8) 0.40427(9) 0.48964(6) 0.0395(3) Uani 1 1 d . . .
O31 O 0.25790(11) 0.55657(18) 0.56721(8) 0.0723(6) Uani 1 1 d D . .
H31A H 0.3048(18) 0.543(3) 0.5507(15) 0.109 Uiso 1 1 d DR . .
H31B H 0.2078(17) 0.550(3) 0.5455(14) 0.109 Uiso 1 1 d DR . .
O32 O 0.2691(2) 0.45362(17) 0.66803(12) 0.0967(8) Uani 1 1 d D . .
H32A H 0.284(3) 0.477(4) 0.6373(13) 0.145 Uiso 1 1 d DR . .
H32B H 0.297(3) 0.505(4) 0.694(2) 0.145 Uiso 1 1 d R . .
O33 O 0.2500 0.32226(15) 0.5000 0.0478(5) Uani 1 2 d S T P
H33 H 0.2896(18) 0.355(2) 0.4954(13) 0.072 Uiso 1 1 d R . .
O34 O 0.74416(11) 0.74597(15) 0.81689(8) 0.0607(4) Uani 1 1 d D . .
H34A H 0.747(2) 0.811(3) 0.8199(15) 0.091 Uiso 1 1 d R . .
H34B H 0.6960(16) 0.731(3) 0.7960(12) 0.091 Uiso 1 1 d DR . .
O35 O 0.73344(11) 0.66764(12) 0.92122(7) 0.0498(4) Uani 1 1 d . . .
H35A H 0.736(2) 0.691(2) 0.8908(13) 0.075 Uiso 1 1 d R . .
H35B H 0.736(2) 0.714(2) 0.9402(13) 0.075 Uiso 1 1 d R . .
O36 O 0.7500 0.51256(16) 1.0000 0.0523(5) Uani 1 2 d S T P
H36 H 0.747(2) 0.543(2) 0.9717(12) 0.078 Uiso 1 1 d R . .
Cl26 Cl 0.62384(3) 1.03765(3) 0.31529(2) 0.04006(13) Uani 1 1 d . . .

loop_
_atom_site_aniso_label
_atom_site_aniso_U_11
_atom_site_aniso_U_22
_atom_site_aniso_U_33
_atom_site_aniso_U_23
_atom_site_aniso_U_13
_atom_site_aniso_U_12
C1 0.0392(9) 0.0499(10) 0.0287(8) 0.0039(7) -0.0010(7) 0.0041(8)
C4 0.0837(16) 0.0369(10) 0.0351(10) -0.0027(8) 0.0030(10) -0.0064(10)
C5 0.111(2) 0.0411(11) 0.0359(10) -0.0007(9) 0.0130(12) 0.0151(12)
C6 0.101(2) 0.0689(15) 0.0360(11) 0.0148(10) 0.0250(12) 0.0475(14)
C7 0.0561(13) 0.0854(17) 0.0369(10) 0.0142(11) 0.0117(9) 0.0334(12)
C9 0.0509(10) 0.0286(8) 0.0289(8) 0.0060(6) 0.0049(7) 0.0008(7)
C11 0.0532(11) 0.0342(9) 0.0314(8) 0.0012(7) 0.0041(8) 0.0110(8)
C12 0.0384(9) 0.0382(9) 0.0294(8) 0.0006(7) 0.0043(7) 0.0093(7)
C13 0.0313(8) 0.0286(7) 0.0247(7) -0.0008(6) 0.0052(6) 0.0009(6)
C15 0.0212(7) 0.0255(7) 0.0324(8) 0.0013(6) 0.0048(6) 0.0017(5)
C16 0.0228(7) 0.0273(7) 0.0324(8) 0.0023(6) 0.0019(6) -0.0037(6)
C18 0.0213(7) 0.0279(7) 0.0320(8) 0.0020(6) 0.0038(6) 0.0019(5)
C19 0.0232(7) 0.0253(7) 0.0297(7) -0.0019(6) 0.0016(6) -0.0020(5)
C20 0.0271(7) 0.0170(6) 0.0287(7) -0.0026(5) 0.0048(6) 0.0006(5)
C21 0.0281(7) 0.0214(7) 0.0301(8) -0.0022(6) 0.0053(6) 0.0018(5)
C22 0.0348(8) 0.0235(7) 0.0312(8) -0.0047(6) 0.0089(6) -0.0018(6)
C23 0.0415(9) 0.0304(8) 0.0302(8) 0.0032(6) 0.0034(7) -0.0020(7)
C24 0.0329(8) 0.0343(8) 0.0367(9) 0.0038(7) -0.0013(7) 0.0011(7)
C25 0.0274(7) 0.0290(8) 0.0344(8) 0.0019(6) 0.0026(6) 0.0002(6)
C27 0.0343(8) 0.0221(7) 0.0258(7) -0.0003(6) 0.0046(6) 0.0019(6)
N2 0.0405(8) 0.0342(7) 0.0251(6) 0.0001(5) 0.0016(6) 0.0027(6)
N3 0.0423(8) 0.0353(7) 0.0308(7) 0.0031(6) 0.0022(6) -0.0044(6)
N8 0.0447(8) 0.0488(9) 0.0275(7) 0.0057(6) 0.0030(6) 0.0125(7)
N14 0.0239(6) 0.0184(5) 0.0261(6) -0.0035(5) 0.0037(5) 0.0015(4)
N17 0.0214(6) 0.0224(6) 0.0297(6) 0.0016(5) 0.0034(5) -0.0001(5)
O10 0.0430(8) 0.0885(12) 0.0454(8) -0.0053(8) -0.0068(6) -0.0057(8)
O28 0.0340(6) 0.0282(6) 0.0588(8) -0.0103(6) 0.0094(6) 0.0022(5)
O29 0.0384(6) 0.0268(6) 0.0543(8) -0.0079(5) 0.0098(6) -0.0029(5)
O31 0.0422(8) 0.1065(15) 0.0692(12) -0.0318(11) 0.0104(8) -0.0020(9)
O32 0.117(2) 0.0516(11) 0.113(2) -0.0019(12) -0.0174(17) 0.0115(12)
O33 0.0410(10) 0.0316(9) 0.0727(14) 0.000 0.0142(10) 0.000
O34 0.0481(9) 0.0660(10) 0.0672(11) -0.0009(9) 0.0047(8) -0.0023(8)
O35 0.0479(8) 0.0463(8) 0.0559(9) -0.0065(7) 0.0090(7) -0.0026(6)
O36 0.0520(12) 0.0388(11) 0.0695(15) 0.000 0.0215(11) 0.000
Cl26 0.0405(2) 0.0418(2) 0.0408(2) 0.00158(17) 0.01684(18) -0.00466(16)

loop_
_atom_type_symbol
_atom_type_description
_atom_type_scat_dispersion_real
_atom_type_scat_dispersion_imag
_atom_type_scat_source
C C 0.0181 0.0091 'International Tables Vol C Tables 4.2.6.8 and 6.1.1.4'
H H 0.0000 0.0000 'International Tables Vol C Tables 4.2.6.8 and 6.1.1.4'
N N 0.0311 0.0180 'International Tables Vol C Tables 4.2.6.8 and 6.1.1.4'
O O 0.0492 0.0322 'International Tables Vol C Tables 4.2.6.8 and 6.1.1.4'
Cl Cl 0.3639 0.7018 'International Tables Vol C Tables 4.2.6.8 and 6.1.1.4'

loop_
_exptl_crystal_face_index_h
_exptl_crystal_face_index_k
_exptl_crystal_face_index_l
_exptl_crystal_face_perp_dist
10 -1 -1 0.0220
-10 1 1 0.0290
-4 4 13 0.0213
3 -6 -12 0.0316
-3 -6 10 0.0632
3 6 -10 0.0632
2 5 12 0.0210
-2 -5 -12 0.0341
7 -3 9 0.0501
-1 3 -15 0.0511
-4 -1 -14 0.0338

loop_
_geom_angle_atom_site_label_1
_geom_angle_atom_site_label_2
_geom_angle_atom_site_label_3
_geom_angle
_geom_angle_site_symmetry_3
N2 C1 N8 102.61(16) .
O10 C1 N2 130.40(19) .
O10 C1 N8 126.97(19) .
C5 C4 H4 121.3 .
C5 C4 C9 117.3(2) .
C9 C4 H4 121.3 .
C4 C5 H5 118.9 .
C4 C5 C6 122.1(2) .
C6 C5 H5 118.9 .
C5 C6 H6 119.7 .
C7 C6 C5 120.5(2) .
C7 C6 H6 119.7 .
C6 C7 H7 121.1 .
C6 C7 N8 117.8(2) .
N8 C7 H7 121.1 .
N3 C9 C4 129.7(2) .
N3 C9 N8 111.37(16) .
N8 C9 C4 118.94(19) .
H11A C11 H11B 107.8 .
C12 C11 H11A 109.1 .
C12 C11 H11B 109.1 .
N2 C11 H11A 109.1 .
N2 C11 H11B 109.1 .
N2 C11 C12 112.47(14) .
C11 C12 H12A 109.3 .
C11 C12 H12B 109.3 .
H12A C12 H12B 108.0 .
C13 C12 C11 111.58(15) .
C13 C12 H12A 109.3 .
C13 C12 H12B 109.3 .
C12 C13 H13A 109.0 .
C12 C13 H13B 109.0 .
H13A C13 H13B 107.8 .
N14 C13 C12 112.82(13) .
N14 C13 H13A 109.0 .
N14 C13 H13B 109.0 .
H15A C15 H15B 108.1 .
C16 C15 H15A 109.5 .
C16 C15 H15B 109.5 .
N14 C15 H15A 109.5 .
N14 C15 H15B 109.5 .
N14 C15 C16 110.67(12) .
C15 C16 H16A 109.4 .
C15 C16 H16B 109.4 .
H16A C16 H16B 108.0 .
N17 C16 C15 111.37(12) .
N17 C16 H16A 109.4 .
N17 C16 H16B 109.4 .
H18A C18 H18B 107.9 .
C19 C18 H18A 109.2 .
C19 C18 H18B 109.2 .
N17 C18 H18A 109.2 .
N17 C18 H18B 109.2 .
N17 C18 C19 111.94(12) .
C18 C19 H19A 109.4 .
C18 C19 H19B 109.4 .
H19A C19 H19B 108.0 .
N14 C19 C18 110.99(12) .
N14 C19 H19A 109.4 .
N14 C19 H19B 109.4 .
C21 C20 C25 117.78(14) .
C21 C20 N17 121.18(13) .
N17 C20 C25 120.88(14) .
C20 C21 H21 120.3 .
C22 C21 C20 119.37(14) .
C22 C21 H21 120.3 .
C21 C22 Cl26 118.34(13) .
C23 C22 C21 123.17(15) .
C23 C22 Cl26 118.47(13) .
C22 C23 H23 121.4 .
C22 C23 C24 117.19(16) .
C24 C23 H23 121.4 .
C23 C24 H24 119.3 .
C25 C24 C23 121.39(16) .
C25 C24 H24 119.3 .
C20 C25 H25 119.5 .
C24 C25 C20 121.03(15) .
C24 C25 H25 119.5 .
O28 C27 C27 115.97(17) 5_666
O29 C27 C27 117.64(17) 5_666
O29 C27 O28 126.39(15) .
C1 N2 C11 125.26(16) .
C1 N2 N3 114.21(15) .
N3 N2 C11 120.52(15) .
C9 N3 N2 103.52(15) .
C7 N8 C1 128.43(19) .
C9 N8 C1 108.28(15) .
C9 N8 C7 123.24(19) .
C13 N14 H14 109.5(14) .
C15 N14 C13 110.26(11) .
C15 N14 C19 108.51(11) .
C15 N14 H14 108.0(14) .
C19 N14 C13 113.94(12) .
C19 N14 H14 106.4(14) .
C18 N17 C16 112.56(12) .
C20 N17 C16 117.49(12) .
C20 N17 C18 117.41(12) .
H31A O31 H31B 113(3) .
H32A O32 H32B 100(4) .
H34A O34 H34B 108(3) .
H35A O35 H35B 105(3) .

loop_
_geom_bond_atom_site_label_1
_geom_bond_atom_site_label_2
_geom_bond_distance
_geom_bond_site_symmetry_2
C1 N2 1.348(2) .
C1 N8 1.391(2) .
C1 O10 1.227(2) .
C4 H4 0.9500 .
C4 C5 1.350(4) .
C4 C9 1.421(3) .
C5 H5 0.9500 .
C5 C6 1.419(4) .
C6 H6 0.9500 .
C6 C7 1.342(4) .
C7 H7 0.9500 .
C7 N8 1.379(3) .
C9 N3 1.313(2) .
C9 N8 1.373(3) .
C11 H11A 0.9900 .
C11 H11B 0.9900 .
C11 C12 1.523(2) .
C11 N2 1.456(2) .
C12 H12A 0.9900 .
C12 H12B 0.9900 .
C12 C13 1.521(2) .
C13 H13A 0.9900 .
C13 H13B 0.9900 .
C13 N14 1.5010(19) .
C15 H15A 0.9900 .
C15 H15B 0.9900 .
C15 C16 1.511(2) .
C15 N14 1.4908(18) .
C16 H16A 0.9900 .
C16 H16B 0.9900 .
C16 N17 1.4628(18) .
C18 H18A 0.9900 .
C18 H18B 0.9900 .
C18 C19 1.516(2) .
C18 N17 1.4596(18) .
C19 H19A 0.9900 .
C19 H19B 0.9900 .
C19 N14 1.4913(18) .
C20 C21 1.404(2) .
C20 C25 1.409(2) .
C20 N17 1.405(2) .
C21 H21 0.9500 .
C21 C22 1.389(2) .
C22 C23 1.382(2) .
C22 Cl26 1.7463(16) .
C23 H23 0.9500 .
C23 C24 1.390(3) .
C24 H24 0.9500 .
C24 C25 1.385(2) .
C25 H25 0.9500 .
C27 C27 1.569(3) 5_666
C27 O28 1.253(2) .
C27 O29 1.236(2) .
N2 N3 1.380(2) .
N14 H14 0.85(2) .
O31 H31A 0.879(19) .
O31 H31B 0.876(18) .
O32 H32A 0.868(19) .
O32 H32B 0.99(5) .
O33 H33 0.76(3) .
O34 H34A 0.86(4) .
O34 H34B 0.860(18) .
O35 H35A 0.81(3) .
O35 H35B 0.77(3) .
O36 H36 0.80(3) .

loop_
_geom_hbond_atom_site_label_D
_geom_hbond_atom_site_label_H
_geom_hbond_atom_site_label_A
_geom_hbond_distance_DH
_geom_hbond_distance_HA
_geom_hbond_distance_DA
_geom_hbond_angle_DHA
_geom_hbond_site_symmetry_A
N14 H14 O28 0.85(2) 2.04(2) 2.7509(17) 140.6(19) .
N14 H14 O29 0.85(2) 2.25(2) 2.9474(17) 139.0(18) 5_666
O31 H31A O28 0.879(19) 1.93(2) 2.774(2) 159(4) .
O31 H31B O28 0.876(18) 2.03(2) 2.888(2) 168(4) 2_556
O32 H32A O31 0.868(19) 2.02(3) 2.818(4) 152(5) .
O32 H32B O10 0.99(5) 1.94(5) 2.866(3) 155(4) .
O33 H33 O29 0.76(3) 2.12(3) 2.8497(15) 162(3) .
O34 H34A O32 0.86(4) 1.94(4) 2.795(3) 169(3) 4_556
O34 H34B N3 0.860(18) 2.11(2) 2.935(2) 160(3) .
O35 H35A O34 0.81(3) 1.98(3) 2.793(3) 179(4) .
O35 H35B O33 0.77(3) 2.05(3) 2.814(2) 171(3) 3
O36 H36 O35 0.80(3) 2.06(3) 2.818(2) 157(3) .

loop_
_geom_torsion_atom_site_label_1
_geom_torsion_atom_site_label_2
_geom_torsion_atom_site_label_3
_geom_torsion_atom_site_label_4
_geom_torsion
C1 N2 N3 C9 0.12(19)
C4 C5 C6 C7 1.4(4)
C4 C9 N3 N2 179.96(18)
C4 C9 N8 C1 -179.96(16)
C4 C9 N8 C7 2.5(3)
C5 C4 C9 N3 178.08(19)
C5 C4 C9 N8 -1.8(3)
C5 C6 C7 N8 -0.8(3)
C6 C7 N8 C1 -178.2(2)
C6 C7 N8 C9 -1.1(3)
C9 C4 C5 C6 0.0(3)
C11 C12 C13 N14 -159.13(14)
C11 N2 N3 C9 -179.95(15)
C12 C11 N2 C1 96.8(2)
C12 C11 N2 N3 -83.15(19)
C12 C13 N14 C15 -178.66(13)
C12 C13 N14 C19 -56.36(17)
C15 C16 N17 C18 53.53(17)
C15 C16 N17 C20 -165.39(12)
C16 C15 N14 C13 -175.48(12)
C16 C15 N14 C19 59.08(15)
C18 C19 N14 C13 178.84(12)
C18 C19 N14 C15 -57.90(15)
C19 C18 N17 C16 -52.50(17)
C19 C18 N17 C20 166.39(12)
C20 C21 C22 C23 -1.7(2)
C20 C21 C22 Cl26 176.44(11)
C21 C20 C25 C24 -2.4(2)
C21 C20 N17 C16 -150.22(14)
C21 C20 N17 C18 -11.0(2)
C21 C22 C23 C24 -0.5(2)
C22 C23 C24 C25 1.2(3)
C23 C24 C25 C20 0.3(3)
C25 C20 C21 C22 3.1(2)
C25 C20 N17 C16 34.5(2)
C25 C20 N17 C18 173.66(13)
N2 C1 N8 C7 177.35(19)
N2 C1 N8 C9 -0.06(19)
N2 C11 C12 C13 -60.3(2)
N3 C9 N8 C1 0.1(2)
N3 C9 N8 C7 -177.43(18)
N8 C1 N2 C11 -179.96(15)
N8 C1 N2 N3 0.0(2)
N8 C9 N3 N2 -0.15(18)
N14 C15 C16 N17 -57.26(16)
N17 C18 C19 N14 55.13(16)
N17 C20 C21 C22 -172.37(13)
N17 C20 C25 C24 173.04(15)
O10 C1 N2 C11 -1.4(3)
O10 C1 N2 N3 178.5(2)
O10 C1 N8 C7 -1.3(3)
O10 C1 N8 C9 -178.7(2)
Cl26 C22 C23 C24 -178.63(13)

loop_
_exptl_oxdiff_crystal_face_indexfrac_h
_exptl_oxdiff_crystal_face_indexfrac_k
_exptl_oxdiff_crystal_face_indexfrac_l
_exptl_oxdiff_crystal_face_x
_exptl_oxdiff_crystal_face_y
_exptl_oxdiff_crystal_face_z
10.0000 -1.0002 -1.0026 -0.1325 -0.9817 0.2677
-10.0000 1.0002 1.0026 0.1325 0.9817 -0.2677
-4.0004 4.0004 12.9998 0.5205 0.1290 -0.8266
3.0003 -6.0004 -11.9997 -0.3416 -0.0347 0.9872
-3.0004 -5.9998 9.9994 0.9085 0.1491 0.2848
3.0004 5.9998 -9.9994 -0.9085 -0.1491 -0.2848
1.9996 5.0003 11.9984 0.3300 -0.4625 -0.8168
-1.9996 -5.0003 -11.9984 -0.3300 0.4625 0.8168
6.9996 -2.9999 8.9970 0.5516 -0.8580 0.1473
-0.9995 2.9997 -14.9980 -0.9516 0.3684 0.1047
-3.9995 -1.0003 -13.9975 -0.6335 0.6768 0.4403
